data_2223263
loop_
_publ_author_name
'Rao, Xiao-Ping'
'Song, Zhan-Qian'
'Shang, Shi-Bin'

_publ_section_title
;
 Dehydroabietic acid
;
_journal_coeditor_code AT2868
_journal_issue 10
_journal_name_full 'Acta Crystallographica Section E'
_journal_page_first o2402
_journal_paper_doi 10.1107/S1600536809035600
_journal_volume 65
_journal_year 2009
_chemical_formula_iupac 'C20 H28 O2'
_chemical_formula_moiety 'C20 H28 O2'
_chemical_formula_sum 'C20 H28 O2'
_chemical_formula_weight 300.42
_chemical_name_common 'Dehydroabietic acid'
_chemical_name_systematic
;
(1<i>R</i>,4a<i>S</i>,10a<i>R</i>)-7-isopropyl-1,4a-dimethyl-
1,2,3,4,4a,9,10,10a-octahydrophenanthrene-1-carboxylic acid
;
_space_group_IT_number 4
_symmetry_cell_setting monoclinic
_symmetry_space_group_name_Hall 'P 2yb'
_symmetry_space_group_name_H-M 'P 1 21 1'
_atom_sites_solution_hydrogens geom
_atom_sites_solution_primary direct
_atom_sites_solution_secondary difmap
_audit_creation_method SHELXL-97
_cell_angle_alpha 90.00
_cell_angle_beta 107.50(3)
_cell_angle_gamma 90.00
_cell_formula_units_Z 4
_cell_length_a 11.738(2)
_cell_length_b 11.875(2)
_cell_length_c 13.654(3)
_cell_measurement_reflns_used 25
_cell_measurement_temperature 293(2)
_cell_measurement_theta_max 13
_cell_measurement_theta_min 9
_cell_volume 1815.1(7)
_computing_cell_refinement 'CAD-4 Software (Enraf--Nonius, 1985)'
_computing_data_collection 'CAD-4 Software (Enraf--Nonius, 1985)'
_computing_data_reduction 'XCAD4 (Harms & Wocadlo, 1995)'
_computing_molecular_graphics 'SHELXTL (Sheldrick, 2008)'
_computing_publication_material 'SHELXTL (Sheldrick, 2008)'
_computing_structure_refinement 'SHELXL97 (Sheldrick, 2008)'
_computing_structure_solution 'SHELXS97 (Sheldrick, 2008)'
_diffrn_ambient_temperature 293(2)
_diffrn_measured_fraction_theta_full 0.999
_diffrn_measured_fraction_theta_max 0.999
_diffrn_measurement_device_type 'Enraf--Nonius CAD-4'
_diffrn_measurement_method \w/2\q
_diffrn_radiation_monochromator graphite
_diffrn_radiation_source 'fine-focus sealed tube'
_diffrn_radiation_type MoK\a
_diffrn_radiation_wavelength 0.71073
_diffrn_reflns_av_R_equivalents 0.0855
_diffrn_reflns_av_sigmaI/netI 0.0465
_diffrn_reflns_limit_h_max 14
_diffrn_reflns_limit_h_min 0
_diffrn_reflns_limit_k_max 14
_diffrn_reflns_limit_k_min 0
_diffrn_reflns_limit_l_max 15
_diffrn_reflns_limit_l_min -16
_diffrn_reflns_number 3592
_diffrn_reflns_theta_full 25.15
_diffrn_reflns_theta_max 25.15
_diffrn_reflns_theta_min 1.56
_diffrn_standards_decay_% 1
_diffrn_standards_interval_count 200
_diffrn_standards_interval_time 120
_diffrn_standards_number 3
_exptl_absorpt_coefficient_mu 0.069
_exptl_absorpt_correction_T_max 0.9864
_exptl_absorpt_correction_T_min 0.9730
_exptl_absorpt_correction_type psi-scan
_exptl_absorpt_process_details '(XCAD4; Harms & Wocadlo, 1995)'
_exptl_crystal_colour white
_exptl_crystal_density_diffrn 1.099
_exptl_crystal_density_method 'not measured'
_exptl_crystal_description block
_exptl_crystal_F_000 656
_exptl_crystal_size_max 0.40
_exptl_crystal_size_mid 0.20
_exptl_crystal_size_min 0.20
_refine_diff_density_max 0.236
_refine_diff_density_min -0.520
_refine_ls_extinction_method none
_refine_ls_goodness_of_fit_ref 1.003
_refine_ls_hydrogen_treatment constr
_refine_ls_matrix_type full
_refine_ls_number_parameters 361
_refine_ls_number_reflns 3417
_refine_ls_number_restraints 3
_refine_ls_restrained_S_all 1.005
_refine_ls_R_factor_all 0.1125
_refine_ls_R_factor_gt 0.0770
_refine_ls_shift/su_max 0.000
_refine_ls_shift/su_mean 0.000
_refine_ls_structure_factor_coef Fsqd
_refine_ls_weighting_details 'calc w=1/[\s^2^(Fo^2^)+(0.06P)^2^+1.6P] where P=(Fo^2^+2Fc^2^)/3'
_refine_ls_weighting_scheme calc
_refine_ls_wR_factor_gt 0.1629
_refine_ls_wR_factor_ref 0.1817
_reflns_number_gt 2173
_reflns_number_total 3417
_reflns_threshold_expression I>2\s(I)
_cod_data_source_file at2868.cif
_cod_data_source_block I
_cod_original_cell_volume 1815.1(6)
_cod_original_sg_symbol_H-M 'P 21'
_cod_database_code 2223263
_cod_database_fobs_code 2223263

loop_
_symmetry_equiv_pos_as_xyz
'x, y, z'
'-x, y+1/2, -z'

loop_
_atom_site_type_symbol
_atom_site_label
_atom_site_fract_x
_atom_site_fract_y
_atom_site_fract_z
_atom_site_U_iso_or_equiv
_atom_site_adp_type
_atom_site_calc_flag
_atom_site_refinement_flags
_atom_site_occupancy
_atom_site_disorder_assembly
_atom_site_disorder_group
O O1 0.7903(4) 0.0770(5) 0.5980(5) 0.111(2) Uani d . 1 . .
O O2 0.6194(4) -0.0132(5) 0.5509(4) 0.0981(18) Uani d . 1 . .
H H2D 0.6584 -0.0487 0.5206 0.147 Uiso calc R 1 . .
C C1 1.0216(7) 0.7319(9) 0.7227(6) 0.105 Uani d D 1 . .
H H1A 1.0473 0.6592 0.7068 0.158 Uiso calc R 1 . .
H H1B 1.0879 0.7832 0.7385 0.158 Uiso calc R 1 . .
H H1C 0.9594 0.7594 0.6646 0.158 Uiso calc R 1 . .
C C2 0.9229(7) 0.8140(7) 0.8668(6) 0.094 Uani d . 1 . .
H H2A 0.8972 0.7796 0.9202 0.141 Uiso calc R 1 . .
H H2B 0.8559 0.8493 0.8180 0.141 Uiso calc R 1 . .
H H2C 0.9827 0.8697 0.8961 0.141 Uiso calc R 1 . .
C C3 0.9762(7) 0.7223(7) 0.8115(5) 0.089 Uani d D 1 . .
H H3A 1.0471 0.6976 0.8660 0.107 Uiso calc R 1 . .
C C4 0.8968(8) 0.6219(7) 0.7975(7) 0.094(2) Uani d . 1 . .
C C5 0.9072(8) 0.5624(8) 0.8875(7) 0.104(3) Uani d . 1 . .
H H5A 0.9543 0.5913 0.9499 0.125 Uiso calc R 1 . .
C C6 0.8482(6) 0.4603(7) 0.8856(5) 0.079(2) Uani d . 1 . .
H H6A 0.8596 0.4206 0.9465 0.095 Uiso calc R 1 . .
C C7 0.7739(5) 0.4168(5) 0.7964(4) 0.0580(15) Uani d . 1 . .
C C8 0.7635(6) 0.4722(6) 0.7055(5) 0.0660(16) Uani d . 1 . .
C C9 0.8238(7) 0.5731(6) 0.7076(6) 0.085(2) Uani d . 1 . .
H H9A 0.8151 0.6101 0.6457 0.102 Uiso calc R 1 . .
C C10 0.7026(5) 0.3060(5) 0.7991(4) 0.0554(15) Uani d . 1 . .
C C11 0.6944(4) 0.2442(5) 0.6962(4) 0.0463(13) Uani d . 1 . .
H H11A 0.7771 0.2384 0.6946 0.056 Uiso calc R 1 . .
C C12 0.6319(5) 0.3137(6) 0.6046(4) 0.0636(16) Uani d . 1 . .
H H12A 0.5501 0.3259 0.6042 0.076 Uiso calc R 1 . .
H H12B 0.6299 0.2722 0.5429 0.076 Uiso calc R 1 . .
C C13 0.6904(7) 0.4267(7) 0.6020(5) 0.085(2) Uani d . 1 . .
H H13A 0.6285 0.4810 0.5704 0.101 Uiso calc R 1 . .
H H13B 0.7419 0.4203 0.5585 0.101 Uiso calc R 1 . .
C C14 0.7656(6) 0.2326(6) 0.8889(4) 0.0674(17) Uani d . 1 . .
H H14A 0.7627 0.2688 0.9518 0.081 Uiso calc R 1 . .
H H14B 0.8489 0.2255 0.8917 0.081 Uiso calc R 1 . .
C C15 0.7105(7) 0.1152(6) 0.8826(5) 0.084(2) Uani d . 1 . .
H H15A 0.7548 0.0714 0.9418 0.101 Uiso calc R 1 . .
H H15B 0.6288 0.1217 0.8844 0.101 Uiso calc R 1 . .
C C16 0.7117(6) 0.0560(6) 0.7883(6) 0.081(2) Uani d . 1 . .
H H16A 0.6743 -0.0170 0.7869 0.097 Uiso calc R 1 . .
H H16B 0.7940 0.0434 0.7903 0.097 Uiso calc R 1 . .
C C17 0.6479(4) 0.1187(6) 0.6895(4) 0.0549(15) Uani d . 1 . .
C C19 0.5766(5) 0.3435(7) 0.8062(6) 0.085(2) Uani d . 1 . .
H H19A 0.5293 0.2780 0.8080 0.128 Uiso calc R 1 . .
H H19B 0.5369 0.3884 0.7473 0.128 Uiso calc R 1 . .
H H19C 0.5867 0.3869 0.8675 0.128 Uiso calc R 1 . .
C C18 0.6865(5) 0.0604(5) 0.6094(5) 0.0623(16) Uani d . 1 . .
C C20 0.5112(5) 0.1113(6) 0.6643(6) 0.082(2) Uani d . 1 . .
H H20A 0.4874 0.0336 0.6609 0.123 Uiso calc R 1 . .
H H20B 0.4741 0.1468 0.5994 0.123 Uiso calc R 1 . .
H H20C 0.4866 0.1487 0.7169 0.123 Uiso calc R 1 . .
O O3 0.2917(4) 0.3532(5) 0.5604(4) 0.0990(19) Uani d . 1 . .
O O4 0.1213(4) 0.4452(5) 0.5126(4) 0.0960(18) Uani d . 1 . .
H H4A 0.1581 0.4809 0.4806 0.144 Uiso calc R 1 . .
C C21 0.4859(7) 0.2433(8) 1.2965(6) 0.098 Uani d . 1 . .
H H21A 0.5408 0.2628 1.3620 0.148 Uiso calc R 1 . .
H H21B 0.4750 0.1631 1.2926 0.148 Uiso calc R 1 . .
H H21C 0.4105 0.2793 1.2887 0.148 Uiso calc R 1 . .
C C22 0.6600(6) 0.2601(9) 1.2160(6) 0.107 Uani d D 1 . .
H H22A 0.7119 0.2770 1.2834 0.160 Uiso calc R 1 . .
H H22B 0.6806 0.3068 1.1664 0.160 Uiso calc R 1 . .
H H22C 0.6689 0.1824 1.2004 0.160 Uiso calc R 1 . .
C C23 0.5353(6) 0.2817(7) 1.2122(5) 0.085 Uani d D 1 . .
H H23A 0.5325 0.3640 1.2170 0.102 Uiso calc R 1 . .
C C24 0.4502(6) 0.2576(9) 1.1044(6) 0.093(2) Uani d . 1 . .
C C25 0.4036(8) 0.1542(8) 1.0763(7) 0.112(3) Uani d . 1 . .
H H25A 0.4219 0.0958 1.1239 0.134 Uiso calc R 1 . .
C C26 0.3299(7) 0.1337(7) 0.9789(7) 0.108(3) Uani d . 1 . .
H H26A 0.3076 0.0599 0.9597 0.129 Uiso calc R 1 . .
C C27 0.2870(5) 0.2205(6) 0.9074(5) 0.0695(19) Uani d . 1 . .
C C28 0.3299(6) 0.3285(6) 0.9408(5) 0.0709(18) Uani d . 1 . .
C C29 0.4126(6) 0.3443(6) 1.0387(5) 0.0747(19) Uani d . 1 . .
H H29A 0.4419 0.4162 1.0586 0.090 Uiso calc R 1 . .
C C30 0.1924(5) 0.1988(6) 0.8056(5) 0.0650(18) Uani d . 1 . .
C C31 0.2050(5) 0.2939(5) 0.7340(4) 0.0540(14) Uani d . 1 . .
H H31A 0.2888 0.2904 0.7352 0.065 Uiso calc R 1 . .
C C32 0.1918(7) 0.4097(6) 0.7754(5) 0.079(2) Uani d . 1 . .
H H32A 0.1163 0.4150 0.7905 0.095 Uiso calc R 1 . .
H H32B 0.1927 0.4665 0.7246 0.095 Uiso calc R 1 . .
C C33 0.2942(7) 0.4292(6) 0.8722(5) 0.084(2) Uani d . 1 . .
H H33A 0.3630 0.4545 0.8529 0.101 Uiso calc R 1 . .
H H33B 0.2722 0.4894 0.9110 0.101 Uiso calc R 1 . .
C C34 0.2114(6) 0.0853(6) 0.7582(5) 0.0736(19) Uani d . 1 . .
H H34A 0.2947 0.0796 0.7609 0.088 Uiso calc R 1 . .
H H34B 0.1953 0.0252 0.8004 0.088 Uiso calc R 1 . .
C C35 0.1367(6) 0.0670(7) 0.6509(5) 0.087(2) Uani d . 1 . .
H H35A 0.0534 0.0631 0.6486 0.105 Uiso calc R 1 . .
H H35B 0.1580 -0.0043 0.6266 0.105 Uiso calc R 1 . .
C C36 0.1528(6) 0.1607(7) 0.5810(5) 0.078(2) Uani d . 1 . .
H H36A 0.0986 0.1477 0.5127 0.094 Uiso calc R 1 . .
H H36B 0.2336 0.1571 0.5763 0.094 Uiso calc R 1 . .
C C37 0.1309(5) 0.2781(6) 0.6151(5) 0.0650(17) Uani d . 1 . .
C C39 -0.0057(5) 0.3022(8) 0.5926(5) 0.087(2) Uani d . 1 . .
H H39A -0.0457 0.2913 0.5208 0.130 Uiso calc R 1 . .
H H39B -0.0169 0.3784 0.6112 0.130 Uiso calc R 1 . .
H H39C -0.0384 0.2516 0.6320 0.130 Uiso calc R 1 . .
C C38 0.1848(5) 0.3630(6) 0.5582(5) 0.0688(19) Uani d . 1 . .
C C40 0.0688(5) 0.1971(8) 0.8262(5) 0.090(3) Uani d . 1 . .
H H40A 0.0568 0.2672 0.8567 0.136 Uiso calc R 1 . .
H H40B 0.0668 0.1363 0.8719 0.136 Uiso calc R 1 . .
H H40C 0.0066 0.1868 0.7625 0.136 Uiso calc R 1 . .

loop_
_atom_site_aniso_label
_atom_site_aniso_U_11
_atom_site_aniso_U_22
_atom_site_aniso_U_33
_atom_site_aniso_U_12
_atom_site_aniso_U_13
_atom_site_aniso_U_23
O1 0.076(3) 0.120(5) 0.161(5) -0.044(3) 0.070(3) -0.075(4)
O2 0.058(3) 0.116(4) 0.124(4) -0.022(3) 0.032(3) -0.060(4)
C1 0.105 0.105 0.105 0.000 0.032 0.000
C2 0.094 0.094 0.094 0.000 0.028 0.000
C3 0.089 0.089 0.089 0.000 0.027 0.000
C4 0.131(7) 0.069(5) 0.094(6) -0.045(5) 0.052(5) -0.031(5)
C5 0.127(7) 0.088(6) 0.113(7) -0.054(5) 0.060(5) -0.055(6)
C6 0.094(5) 0.094(6) 0.060(4) -0.027(4) 0.037(4) -0.015(4)
C7 0.066(4) 0.055(4) 0.057(4) -0.007(3) 0.026(3) -0.008(3)
C8 0.073(4) 0.057(4) 0.065(4) 0.003(3) 0.015(3) 0.005(3)
C9 0.105(5) 0.070(5) 0.092(5) -0.007(4) 0.051(4) 0.022(4)
C10 0.048(3) 0.065(4) 0.059(4) 0.000(3) 0.024(3) -0.008(3)
C11 0.040(3) 0.056(3) 0.046(3) 0.002(3) 0.017(2) -0.009(3)
C12 0.065(3) 0.068(4) 0.053(3) -0.008(3) 0.010(3) -0.006(3)
C13 0.084(5) 0.091(5) 0.075(5) -0.004(4) 0.019(4) 0.020(4)
C14 0.076(4) 0.075(4) 0.052(3) -0.009(4) 0.020(3) 0.000(3)
C15 0.105(5) 0.079(5) 0.070(4) -0.018(4) 0.027(4) 0.005(4)
C16 0.081(5) 0.058(4) 0.108(6) -0.008(4) 0.036(4) 0.005(4)
C17 0.031(2) 0.079(4) 0.058(3) -0.006(3) 0.018(2) -0.009(3)
C19 0.068(4) 0.089(5) 0.115(6) -0.003(4) 0.053(4) -0.025(5)
C18 0.050(3) 0.057(4) 0.083(4) 0.001(3) 0.025(3) -0.008(4)
C20 0.056(3) 0.086(5) 0.114(6) -0.020(4) 0.041(4) -0.036(5)
O3 0.052(2) 0.135(5) 0.122(4) 0.028(3) 0.043(3) 0.071(4)
O4 0.062(3) 0.112(4) 0.117(4) 0.016(3) 0.032(3) 0.066(4)
C21 0.098 0.098 0.098 0.000 0.030 0.000
C22 0.107 0.107 0.107 0.000 0.032 0.000
C23 0.085 0.085 0.085 0.000 0.026 0.000
C24 0.081(5) 0.107(7) 0.078(5) -0.006(5) 0.006(4) 0.001(5)
C25 0.139(8) 0.084(6) 0.081(5) -0.014(6) -0.015(5) 0.021(5)
C26 0.102(6) 0.074(5) 0.113(7) -0.022(5) -0.017(5) 0.029(5)
C27 0.058(4) 0.076(5) 0.076(4) 0.010(3) 0.023(3) 0.031(4)
C28 0.076(4) 0.072(5) 0.067(4) 0.016(4) 0.024(3) 0.002(4)
C29 0.091(5) 0.069(5) 0.067(4) 0.008(4) 0.028(4) -0.009(4)
C30 0.040(3) 0.088(5) 0.073(4) 0.002(3) 0.025(3) 0.017(4)
C31 0.049(3) 0.058(4) 0.060(3) 0.014(3) 0.023(3) 0.010(3)
C32 0.089(5) 0.077(5) 0.084(5) 0.020(4) 0.043(4) 0.018(4)
C33 0.122(6) 0.055(4) 0.076(5) 0.017(4) 0.031(4) 0.000(4)
C34 0.066(4) 0.061(4) 0.090(5) -0.011(3) 0.018(4) 0.011(4)
C35 0.079(5) 0.083(5) 0.087(5) -0.027(4) 0.005(4) 0.013(4)
C36 0.059(4) 0.094(6) 0.077(4) -0.011(4) 0.015(3) -0.005(4)
C37 0.038(3) 0.084(5) 0.070(4) 0.005(3) 0.011(3) 0.019(4)
C39 0.039(3) 0.125(6) 0.097(5) 0.010(4) 0.020(3) 0.032(5)
C38 0.042(3) 0.099(5) 0.067(4) 0.007(3) 0.019(3) 0.029(4)
C40 0.052(3) 0.138(7) 0.088(4) -0.011(4) 0.032(3) 0.042(5)

loop_
_atom_type_symbol
_atom_type_description
_atom_type_scat_dispersion_real
_atom_type_scat_dispersion_imag
_atom_type_scat_source
C C 0.0033 0.0016 'International Tables Vol C Tables 4.2.6.8 and 6.1.1.4'
H H 0.0000 0.0000 'International Tables Vol C Tables 4.2.6.8 and 6.1.1.4'
O O 0.0106 0.0060 'International Tables Vol C Tables 4.2.6.8 and 6.1.1.4'

loop_
_geom_angle_atom_site_label_1
_geom_angle_atom_site_label_2
_geom_angle_atom_site_label_3
_geom_angle_site_symmetry_1
_geom_angle_site_symmetry_3
_geom_angle
_geom_angle_publ_flag
C18 O2 H2D . . 109.5 ?
C3 C1 H1A . . 109.5 ?
C3 C1 H1B . . 109.5 ?
H1A C1 H1B . . 109.5 ?
C3 C1 H1C . . 109.5 ?
H1A C1 H1C . . 109.5 ?
H1B C1 H1C . . 109.5 ?
C3 C2 H2A . . 109.5 ?
C3 C2 H2B . . 109.5 ?
H2A C2 H2B . . 109.5 ?
C3 C2 H2C . . 109.5 ?
H2A C2 H2C . . 109.5 ?
H2B C2 H2C . . 109.5 ?
C1 C3 C4 . . 108.9(7) ?
C1 C3 C2 . . 130.1(7) ?
C4 C3 C2 . . 107.1(6) ?
C1 C3 H3A . . 102.4 ?
C4 C3 H3A . . 102.4 ?
C2 C3 H3A . . 102.4 ?
C5 C4 C9 . . 115.8(7) ?
C5 C4 C3 . . 114.1(7) ?
C9 C4 C3 . . 129.8(7) ?
C4 C5 C6 . . 121.0(7) ?
C4 C5 H5A . . 119.5 ?
C6 C5 H5A . . 119.5 ?
C7 C6 C5 . . 121.7(7) ?
C7 C6 H6A . . 119.2 ?
C5 C6 H6A . . 119.2 ?
C6 C7 C8 . . 118.9(6) ?
C6 C7 C10 . . 119.9(6) ?
C8 C7 C10 . . 121.3(5) ?
C7 C8 C9 . . 119.2(6) ?
C7 C8 C13 . . 122.8(6) ?
C9 C8 C13 . . 118.0(6) ?
C8 C9 C4 . . 123.4(7) ?
C8 C9 H9A . . 118.3 ?
C4 C9 H9A . . 118.3 ?
C14 C10 C11 . . 110.1(5) ?
C14 C10 C7 . . 111.7(5) ?
C11 C10 C7 . . 105.2(4) ?
C14 C10 C19 . . 110.7(5) ?
C11 C10 C19 . . 112.5(5) ?
C7 C10 C19 . . 106.4(5) ?
C12 C11 C10 . . 112.0(5) ?
C12 C11 C17 . . 113.5(4) ?
C10 C11 C17 . . 114.9(4) ?
C12 C11 H11A . . 105.1 ?
C10 C11 H11A . . 105.1 ?
C17 C11 H11A . . 105.1 ?
C11 C12 C13 . . 113.5(5) ?
C11 C12 H12A . . 108.9 ?
C13 C12 H12A . . 108.9 ?
C11 C12 H12B . . 108.9 ?
C13 C12 H12B . . 108.9 ?
H12A C12 H12B . . 107.7 ?
C12 C13 C8 . . 115.4(6) ?
C12 C13 H13A . . 108.4 ?
C8 C13 H13A . . 108.4 ?
C12 C13 H13B . . 108.4 ?
C8 C13 H13B . . 108.4 ?
H13A C13 H13B . . 107.5 ?
C10 C14 C15 . . 112.8(5) ?
C10 C14 H14A . . 109.0 ?
C15 C14 H14A . . 109.0 ?
C10 C14 H14B . . 109.0 ?
C15 C14 H14B . . 109.0 ?
H14A C14 H14B . . 107.8 ?
C16 C15 C14 . . 111.7(6) ?
C16 C15 H15A . . 109.3 ?
C14 C15 H15A . . 109.3 ?
C16 C15 H15B . . 109.3 ?
C14 C15 H15B . . 109.3 ?
H15A C15 H15B . . 107.9 ?
C15 C16 C17 . . 114.2(6) ?
C15 C16 H16A . . 108.7 ?
C17 C16 H16A . . 108.7 ?
C15 C16 H16B . . 108.7 ?
C17 C16 H16B . . 108.7 ?
H16A C16 H16B . . 107.6 ?
C18 C17 C16 . . 104.4(5) ?
C18 C17 C20 . . 109.8(5) ?
C16 C17 C20 . . 111.8(5) ?
C18 C17 C11 . . 107.9(4) ?
C16 C17 C11 . . 109.9(5) ?
C20 C17 C11 . . 112.7(5) ?
C10 C19 H19A . . 109.5 ?
C10 C19 H19B . . 109.5 ?
H19A C19 H19B . . 109.5 ?
C10 C19 H19C . . 109.5 ?
H19A C19 H19C . . 109.5 ?
H19B C19 H19C . . 109.5 ?
O2 C18 O1 . . 117.1(6) ?
O2 C18 C17 . . 120.9(5) ?
O1 C18 C17 . . 121.9(6) ?
C17 C20 H20A . . 109.5 ?
C17 C20 H20B . . 109.5 ?
H20A C20 H20B . . 109.5 ?
C17 C20 H20C . . 109.5 ?
H20A C20 H20C . . 109.5 ?
H20B C20 H20C . . 109.5 ?
C38 O4 H4A . . 109.5 ?
C23 C21 H21A . . 109.5 ?
C23 C21 H21B . . 109.5 ?
H21A C21 H21B . . 109.5 ?
C23 C21 H21C . . 109.5 ?
H21A C21 H21C . . 109.5 ?
H21B C21 H21C . . 109.5 ?
C23 C22 H22A . . 109.5 ?
C23 C22 H22B . . 109.5 ?
H22A C22 H22B . . 109.5 ?
C23 C22 H22C . . 109.5 ?
H22A C22 H22C . . 109.5 ?
H22B C22 H22C . . 109.5 ?
C22 C23 C21 . . 121.9(7) ?
C22 C23 C24 . . 110.7(6) ?
C21 C23 C24 . . 112.7(6) ?
C22 C23 H23A . . 102.9 ?
C21 C23 H23A . . 102.9 ?
C24 C23 H23A . . 102.9 ?
C29 C24 C25 . . 118.7(7) ?
C29 C24 C23 . . 118.8(8) ?
C25 C24 C23 . . 122.1(8) ?
C24 C25 C26 . . 121.3(8) ?
C24 C25 H25A . . 119.4 ?
C26 C25 H25A . . 119.4 ?
C25 C26 C27 . . 122.3(8) ?
C25 C26 H26A . . 118.9 ?
C27 C26 H26A . . 118.9 ?
C28 C27 C26 . . 115.2(6) ?
C28 C27 C30 . . 123.0(6) ?
C26 C27 C30 . . 121.5(7) ?
C27 C28 C29 . . 120.5(6) ?
C27 C28 C33 . . 121.4(6) ?
C29 C28 C33 . . 118.0(7) ?
C24 C29 C28 . . 121.6(7) ?
C24 C29 H29A . . 119.2 ?
C28 C29 H29A . . 119.2 ?
C27 C30 C31 . . 105.9(5) ?
C27 C30 C34 . . 112.0(5) ?
C31 C30 C34 . . 108.9(5) ?
C27 C30 C40 . . 107.6(5) ?
C31 C30 C40 . . 113.5(5) ?
C34 C30 C40 . . 108.9(6) ?
C32 C31 C30 . . 113.1(5) ?
C32 C31 C37 . . 113.5(5) ?
C30 C31 C37 . . 115.6(5) ?
C32 C31 H31A . . 104.4 ?
C30 C31 H31A . . 104.4 ?
C37 C31 H31A . . 104.4 ?
C31 C32 C33 . . 108.8(6) ?
C31 C32 H32A . . 109.9 ?
C33 C32 H32A . . 109.9 ?
C31 C32 H32B . . 109.9 ?
C33 C32 H32B . . 109.9 ?
H32A C32 H32B . . 108.3 ?
C28 C33 C32 . . 115.0(7) ?
C28 C33 H33A . . 108.5 ?
C32 C33 H33A . . 108.5 ?
C28 C33 H33B . . 108.5 ?
C32 C33 H33B . . 108.5 ?
H33A C33 H33B . . 107.5 ?
C35 C34 C30 . . 115.2(6) ?
C35 C34 H34A . . 108.5 ?
C30 C34 H34A . . 108.5 ?
C35 C34 H34B . . 108.5 ?
C30 C34 H34B . . 108.5 ?
H34A C34 H34B . . 107.5 ?
C34 C35 C36 . . 111.6(6) ?
C34 C35 H35A . . 109.3 ?
C36 C35 H35A . . 109.3 ?
C34 C35 H35B . . 109.3 ?
C36 C35 H35B . . 109.3 ?
H35A C35 H35B . . 108.0 ?
C35 C36 C37 . . 114.6(6) ?
C35 C36 H36A . . 108.6 ?
C37 C36 H36A . . 108.6 ?
C35 C36 H36B . . 108.6 ?
C37 C36 H36B . . 108.6 ?
H36A C36 H36B . . 107.6 ?
C36 C37 C38 . . 108.5(5) ?
C36 C37 C39 . . 111.5(6) ?
C38 C37 C39 . . 109.7(5) ?
C36 C37 C31 . . 109.2(5) ?
C38 C37 C31 . . 104.9(5) ?
C39 C37 C31 . . 112.9(5) ?
C37 C39 H39A . . 109.5 ?
C37 C39 H39B . . 109.5 ?
H39A C39 H39B . . 109.5 ?
C37 C39 H39C . . 109.5 ?
H39A C39 H39C . . 109.5 ?
H39B C39 H39C . . 109.5 ?
O3 C38 O4 . . 121.3(6) ?
O3 C38 C37 . . 119.6(6) ?
O4 C38 C37 . . 119.1(5) ?
C30 C40 H40A . . 109.5 ?
C30 C40 H40B . . 109.5 ?
H40A C40 H40B . . 109.5 ?
C30 C40 H40C . . 109.5 ?
H40A C40 H40C . . 109.5 ?
H40B C40 H40C . . 109.5 ?

loop_
_geom_bond_atom_site_label_1
_geom_bond_atom_site_label_2
_geom_bond_site_symmetry_2
_geom_bond_distance
_geom_bond_publ_flag
O1 C18 . 1.289(7) ?
O2 C18 . 1.281(7) ?
O2 H2D . 0.8200 ?
C1 C3 . 1.469(7) ?
C1 H1A . 0.9600 ?
C1 H1B . 0.9600 ?
C1 H1C . 0.9600 ?
C2 C3 . 1.559(10) ?
C2 H2A . 0.9600 ?
C2 H2B . 0.9600 ?
C2 H2C . 0.9600 ?
C3 C4 . 1.490(10) ?
C3 H3A . 0.9800 ?
C4 C5 . 1.391(12) ?
C4 C9 . 1.395(10) ?
C5 C6 . 1.393(10) ?
C5 H5A . 0.9300 ?
C6 C7 . 1.368(8) ?
C6 H6A . 0.9300 ?
C7 C8 . 1.377(8) ?
C7 C10 . 1.567(9) ?
C8 C9 . 1.388(9) ?
C8 C13 . 1.516(9) ?
C9 H9A . 0.9300 ?
C10 C14 . 1.504(9) ?
C10 C11 . 1.562(7) ?
C10 C19 . 1.576(7) ?
C11 C12 . 1.494(8) ?
C11 C17 . 1.581(8) ?
C11 H11A . 0.9800 ?
C12 C13 . 1.511(10) ?
C12 H12A . 0.9700 ?
C12 H12B . 0.9700 ?
C13 H13A . 0.9700 ?
C13 H13B . 0.9700 ?
C14 C15 . 1.529(10) ?
C14 H14A . 0.9700 ?
C14 H14B . 0.9700 ?
C15 C16 . 1.471(10) ?
C15 H15A . 0.9700 ?
C15 H15B . 0.9700 ?
C16 C17 . 1.524(9) ?
C16 H16A . 0.9700 ?
C16 H16B . 0.9700 ?
C17 C18 . 1.477(8) ?
C17 C20 . 1.540(7) ?
C19 H19A . 0.9600 ?
C19 H19B . 0.9600 ?
C19 H19C . 0.9600 ?
C20 H20A . 0.9600 ?
C20 H20B . 0.9600 ?
C20 H20C . 0.9600 ?
O3 C38 . 1.252(6) ?
O4 C38 . 1.271(8) ?
O4 H4A . 0.8200 ?
C21 C23 . 1.507(10) ?
C21 H21A . 0.9600 ?
C21 H21B . 0.9600 ?
C21 H21C . 0.9600 ?
C22 C23 . 1.472(7) ?
C22 H22A . 0.9600 ?
C22 H22B . 0.9600 ?
C22 H22C . 0.9600 ?
C23 C24 . 1.538(10) ?
C23 H23A . 0.9800 ?
C24 C29 . 1.350(10) ?
C24 C25 . 1.352(12) ?
C25 C26 . 1.373(11) ?
C25 H25A . 0.9300 ?
C26 C27 . 1.405(9) ?
C26 H26A . 0.9300 ?
C27 C28 . 1.404(10) ?
C27 C30 . 1.518(9) ?
C28 C29 . 1.408(9) ?
C28 C33 . 1.498(10) ?
C29 H29A . 0.9300 ?
C30 C31 . 1.530(8) ?
C30 C34 . 1.540(10) ?
C30 C40 . 1.558(7) ?
C31 C32 . 1.513(9) ?
C31 C37 . 1.605(8) ?
C31 H31A . 0.9800 ?
C32 C33 . 1.514(10) ?
C32 H32A . 0.9700 ?
C32 H32B . 0.9700 ?
C33 H33A . 0.9700 ?
C33 H33B . 0.9700 ?
C34 C35 . 1.480(9) ?
C34 H34A . 0.9700 ?
C34 H34B . 0.9700 ?
C35 C36 . 1.515(10) ?
C35 H35A . 0.9700 ?
C35 H35B . 0.9700 ?
C36 C37 . 1.516(10) ?
C36 H36A . 0.9700 ?
C36 H36B . 0.9700 ?
C37 C38 . 1.522(9) ?
C37 C39 . 1.566(7) ?
C39 H39A . 0.9600 ?
C39 H39B . 0.9600 ?
C39 H39C . 0.9600 ?
C40 H40A . 0.9600 ?
C40 H40B . 0.9600 ?
C40 H40C . 0.9600 ?

loop_
_geom_hbond_atom_site_label_D
_geom_hbond_atom_site_label_H
_geom_hbond_atom_site_label_A
_geom_hbond_site_symmetry_A
_geom_hbond_distance_DH
_geom_hbond_distance_HA
_geom_hbond_distance_DA
_geom_hbond_angle_DHA
_geom_hbond_publ_flag
O2 H2D O3 2_646 0.8200 1.8200 2.621(8) 165.00 yes
O4 H4A O1 2_656 0.8200 1.7900 2.598(8) 168.00 yes
C11 H11A O1 . 0.9800 2.3600 2.813(8) 108.00 yes
C31 H31A O3 . 0.9800 2.5100 2.933(8) 106.00 yes
C36 H36B O3 . 0.9700 2.4500 2.870(10) 105.00 yes
